data_1544965
loop_
_publ_author_name
'Schevenels, Florian T.'
'Shen, Minxing'
'Snyder, Scott A.'

_publ_section_title
;
 Alkyldisulfanium Salts: Isolable, Electrophilic Sulfur Reagents Competent
 for Polyene Cyclizations.
;
_journal_issue 1
_journal_name_full 'Organic letters'
_journal_page_first 2
_journal_page_last 5
_journal_paper_doi 10.1021/acs.orglett.6b02059
_journal_volume 19
_journal_year 2017
_chemical_formula_sum 'C8 H12 Cl7 F6 S2 Sb'
_chemical_formula_weight 656.20
_space_group_crystal_system monoclinic
_space_group_IT_number 9
_space_group_name_Hall 'C -2yc'
_space_group_name_H-M_alt 'C 1 c 1'
_symmetry_space_group_name_Hall 'C -2yc'
_symmetry_space_group_name_H-M 'C 1 c 1'
_atom_sites_solution_hydrogens geom
_audit_creation_method SHELXL-2014/7
_cell_angle_alpha 90
_cell_angle_beta 97.836(3)
_cell_angle_gamma 90
_cell_formula_units_Z 4
_cell_length_a 17.3672(9)
_cell_length_b 12.0980(6)
_cell_length_c 10.2133(6)
_cell_measurement_reflns_used 9758
_cell_measurement_temperature 100(2)
_cell_measurement_theta_max 28.985
_cell_measurement_theta_min 2.244
_cell_volume 2125.9(2)
_computing_cell_refinement 'SAINT V8.34A Bruker-AXS, Madison WI'
_computing_data_collection 'Bruker APEX2 Bruker-AXS, Madison WI'
_computing_data_reduction 'SAINT V8.34A Bruker-AXS, Madison WI'
_computing_molecular_graphics
;
Bruker SHELXTL Bruker-AXS, Madison WI
O. V. Dolomanov, L. J. Bourhis, R. J. Gildea, J. A. K. Howard and H. Puschmann,
OLEX2: a complete structure solution, refinement and analysis program.
J. Appl. Cryst. (2009). 42, 339-341.
and local programs
;
_computing_publication_material 'Bruker SHELXTL Bruker-AXS, Madison WI'
_computing_structure_refinement 'SHELXL-2014/7 (Sheldrick, 2013)'
_computing_structure_solution 'SHELXT 2014/4 Bruker-AXS, Madison WI'
_diffrn_ambient_temperature 100(2)
_diffrn_detector_area_resol_mean 10.42
_diffrn_measured_fraction_theta_full 0.998
_diffrn_measured_fraction_theta_max 0.996
_diffrn_measurement_device_type 'Bruker D8 with PHOTON 100 detector'
_diffrn_measurement_method '\f and \w shutterless scans'
_diffrn_radiation_monochromator 'silicon 111'
_diffrn_radiation_type synchrotron
_diffrn_radiation_wavelength 0.7749
_diffrn_reflns_av_R_equivalents 0.0491
_diffrn_reflns_av_unetI/netI 0.0387
_diffrn_reflns_Laue_measured_fraction_full 0.998
_diffrn_reflns_Laue_measured_fraction_max 0.996
_diffrn_reflns_limit_h_max 21
_diffrn_reflns_limit_h_min -21
_diffrn_reflns_limit_k_max 15
_diffrn_reflns_limit_k_min 0
_diffrn_reflns_limit_l_max 12
_diffrn_reflns_limit_l_min 0
_diffrn_reflns_number 2189
_diffrn_reflns_point_group_measured_fraction_full 0.500
_diffrn_reflns_point_group_measured_fraction_max 0.499
_diffrn_reflns_theta_full 27.706
_diffrn_reflns_theta_max 29.081
_diffrn_reflns_theta_min 2.244
_diffrn_source
;
Advanced Light Source, station 11.3.1
;
_exptl_absorpt_coefficient_mu 3.033
_exptl_absorpt_correction_T_max 0.970
_exptl_absorpt_correction_T_min 0.787
_exptl_absorpt_correction_type multi-scan
_exptl_absorpt_process_details 'SADABS-2012/1 - Bruker AXS, Madison WI'
_exptl_crystal_colour white
_exptl_crystal_density_diffrn 2.050
_exptl_crystal_description plate
_exptl_crystal_F_000 1264
_exptl_crystal_size_max 0.080
_exptl_crystal_size_mid 0.040
_exptl_crystal_size_min 0.010
_refine_diff_density_max 0.516
_refine_diff_density_min -0.627
_refine_diff_density_rms 0.115
_refine_ls_abs_structure_details
;
No quotients, so Flack parameter determined by classical intensity fit
;
_refine_ls_abs_structure_Flack 0.05(3)
_refine_ls_extinction_method none
_refine_ls_goodness_of_fit_ref 1.028
_refine_ls_hydrogen_treatment constr
_refine_ls_matrix_type full
_refine_ls_number_parameters 218
_refine_ls_number_reflns 2189
_refine_ls_number_restraints 2
_refine_ls_restrained_S_all 1.027
_refine_ls_R_factor_all 0.0418
_refine_ls_R_factor_gt 0.0349
_refine_ls_shift/su_max 0.000
_refine_ls_shift/su_mean 0.000
_refine_ls_structure_factor_coef Fsqd
_refine_ls_weighting_details 'w=1/[\s^2^(Fo^2^)+(0.0149P)^2^+11.9018P] where P=(Fo^2^+2Fc^2^)/3'
_refine_ls_weighting_scheme calc
_refine_ls_wR_factor_gt 0.0694
_refine_ls_wR_factor_ref 0.0723
_reflns_Friedel_coverage 0.000
_reflns_Friedel_fraction_full 0.000
_reflns_Friedel_fraction_max 0.000
_reflns_number_gt 2004
_reflns_number_total 2189
_reflns_threshold_expression 'I > 2\s(I)'
_cod_data_source_file ol6b02059_si_002.cif
_cod_data_source_block flocl13
_cod_depositor_comments 'Adding full bibliography for 1544965.cif.'
_cod_database_code 1544965
_shelx_shelxl_version_number 2014/7
_shelx_space_group_comment
;
The symmetry employed for this shelxl refinement is uniquely defined
by the following loop, which should always be used as a source of
symmetry information in preference to the above space-group names.
They are only intended as comments.
;
_shelx_estimated_absorpt_t_min 0.793
_shelx_estimated_absorpt_t_max 0.970

loop_
_space_group_symop_operation_xyz
'x, y, z'
'x, -y, z+1/2'
'x+1/2, y+1/2, z'
'x+1/2, -y+1/2, z+1/2'

loop_
_atom_site_label
_atom_site_type_symbol
_atom_site_fract_x
_atom_site_fract_y
_atom_site_fract_z
_atom_site_U_iso_or_equiv
_atom_site_adp_type
_atom_site_occupancy
_atom_site_site_symmetry_order
_atom_site_calc_flag
_atom_site_refinement_flags_posn
_atom_site_refinement_flags_adp
Sb1 Sb 0.77222(9) 0.24458(5) 0.39357(13) 0.02512(12) Uani 1 1 d . .
Cl7 Cl 0.7838(2) 0.3743(2) 0.2253(3) 0.0355(8) Uani 1 1 d . .
Cl2 Cl 0.8099(3) 0.1009(3) 0.2606(3) 0.0538(12) Uani 1 1 d . .
Cl3 Cl 0.6416(2) 0.2190(4) 0.3072(4) 0.0544(10) Uani 1 1 d . .
Cl4 Cl 0.9035(2) 0.2726(4) 0.4817(5) 0.0641(13) Uani 1 1 d . .
Cl5 Cl 0.7606(3) 0.1154(3) 0.5620(3) 0.0548(12) Uani 1 1 d . .
Cl6 Cl 0.7386(2) 0.3909(3) 0.5302(3) 0.0462(10) Uani 1 1 d . .
S2 S 0.35556(17) 0.2207(2) 0.4584(3) 0.0352(6) Uani 1 1 d . .
S3 S 0.4085(2) 0.3312(3) 0.3508(3) 0.0474(8) Uani 1 1 d . .
Cl1 Cl 0.4874(3) 0.0523(3) 0.5926(4) 0.0754(12) Uani 1 1 d . .
F6 F 0.6136(5) 0.4402(7) 0.7345(8) 0.065(2) Uani 1 1 d . .
F5 F 0.5788(7) 0.5571(7) 0.5856(12) 0.098(4) Uani 1 1 d . .
F2 F 0.1167(6) 0.3074(9) 0.2505(11) 0.101(4) Uani 1 1 d . .
F1 F 0.0936(6) 0.2601(11) 0.4386(14) 0.120(5) Uani 1 1 d . .
F4 F 0.5059(6) 0.5134(15) 0.7302(14) 0.152(6) Uani 1 1 d . .
F3 F 0.1055(7) 0.4277(10) 0.3997(17) 0.138(6) Uani 1 1 d . .
C6 C 0.4431(7) 0.4273(10) 0.4839(14) 0.049(3) Uani 1 1 d . .
H6A H 0.4524 0.5005 0.4458 0.059 Uiso 1 1 calc R U
H6B H 0.4026 0.4361 0.5426 0.059 Uiso 1 1 calc R U
C2 C 0.3787(7) 0.0897(9) 0.3872(12) 0.050(3) Uani 1 1 d . .
H2A H 0.3457 0.0314 0.4187 0.060 Uiso 1 1 calc R U
H2B H 0.3658 0.0942 0.2899 0.060 Uiso 1 1 calc R U
C3 C 0.2527(5) 0.2230(8) 0.3925(13) 0.042(3) Uani 1 1 d . .
H3A H 0.2462 0.2122 0.2955 0.050 Uiso 1 1 calc R U
H3B H 0.2252 0.1624 0.4320 0.050 Uiso 1 1 calc R U
C1 C 0.4595(9) 0.0578(11) 0.4193(15) 0.059(4) Uani 1 1 d . .
H1A H 0.4927 0.1117 0.3803 0.071 Uiso 1 1 calc R U
H1B H 0.4675 -0.0157 0.3806 0.071 Uiso 1 1 calc R U
C8 C 0.5534(8) 0.4718(12) 0.6604(18) 0.060(5) Uani 1 1 d . .
C4 C 0.2197(8) 0.3313(12) 0.4245(15) 0.065(4) Uani 1 1 d . .
H4A H 0.2445 0.3916 0.3799 0.078 Uiso 1 1 calc R U
H4B H 0.2293 0.3444 0.5211 0.078 Uiso 1 1 calc R U
C7 C 0.5175(7) 0.3865(10) 0.5642(13) 0.048(3) Uani 1 1 d . .
H7A H 0.5062 0.3191 0.6132 0.057 Uiso 1 1 calc R U
H7B H 0.5551 0.3664 0.5036 0.057 Uiso 1 1 calc R U
C5 C 0.1331(9) 0.3291(15) 0.378(2) 0.078(5) Uani 1 1 d . .

loop_
_atom_site_aniso_label
_atom_site_aniso_U_11
_atom_site_aniso_U_22
_atom_site_aniso_U_33
_atom_site_aniso_U_23
_atom_site_aniso_U_13
_atom_site_aniso_U_12
Sb1 0.0383(2) 0.0200(2) 0.0173(2) -0.0013(3) 0.0043(3) 0.0013(3)
Cl7 0.064(2) 0.0200(12) 0.0259(16) 0.0024(11) 0.0187(17) -0.0013(14)
Cl2 0.102(3) 0.0261(14) 0.035(2) -0.0070(15) 0.018(2) 0.0192(17)
Cl3 0.040(2) 0.060(2) 0.060(2) 0.009(2) -0.0059(19) -0.016(2)
Cl4 0.042(2) 0.068(2) 0.077(3) 0.000(3) -0.013(2) 0.003(2)
Cl5 0.101(4) 0.0360(16) 0.0264(19) 0.0066(13) 0.005(2) -0.003(2)
Cl6 0.076(3) 0.0344(16) 0.034(2) -0.0101(15) 0.0281(19) -0.0009(16)
S2 0.0386(14) 0.0412(14) 0.0247(12) 0.0047(10) 0.0005(11) -0.0055(11)
S3 0.069(2) 0.0437(16) 0.0295(16) 0.0033(13) 0.0052(14) -0.0238(15)
Cl1 0.077(3) 0.076(3) 0.065(2) -0.019(2) -0.021(2) 0.018(2)
F6 0.059(5) 0.089(6) 0.045(4) -0.012(4) -0.007(4) -0.009(4)
F5 0.104(8) 0.050(5) 0.127(9) -0.006(6) -0.038(7) -0.030(5)
F2 0.085(7) 0.116(9) 0.087(7) -0.014(7) -0.041(6) 0.029(6)
F1 0.063(6) 0.166(11) 0.141(12) -0.010(9) 0.047(7) -0.022(7)
F4 0.056(6) 0.261(17) 0.135(10) -0.143(11) -0.003(7) 0.030(10)
F3 0.077(8) 0.119(10) 0.208(17) -0.055(11) -0.016(9) 0.029(7)
C6 0.057(8) 0.033(6) 0.057(8) -0.005(6) 0.003(7) -0.003(6)
C2 0.059(8) 0.040(6) 0.046(8) -0.008(5) -0.012(6) -0.014(5)
C3 0.045(8) 0.050(5) 0.024(4) 0.006(6) -0.015(6) -0.026(4)
C1 0.074(10) 0.049(7) 0.051(9) -0.015(7) -0.003(7) 0.000(7)
C8 0.037(7) 0.054(9) 0.097(13) -0.030(8) 0.035(9) -0.010(6)
C4 0.070(9) 0.063(8) 0.060(9) -0.007(7) 0.000(7) -0.024(7)
C7 0.042(6) 0.044(6) 0.057(8) -0.005(6) 0.006(6) -0.008(5)
C5 0.053(9) 0.088(12) 0.091(14) -0.015(12) 0.004(10) 0.014(8)

loop_
_atom_type_symbol
_atom_type_description
_atom_type_scat_dispersion_real
_atom_type_scat_dispersion_imag
_atom_type_scat_source
C C 0.0040 0.0020 'Calculated using XDISP in WinGX (Farrugia, 1999)'
H H 0.0000 0.0000 'Calculated using XDISP in WinGX (Farrugia, 1999)'
F F 0.0211 0.0125 'Calculated using XDISP in WinGX (Farrugia, 1999)'
S S 0.1431 0.1480 'Calculated using XDISP in WinGX (Farrugia, 1999)'
Cl Cl 0.1697 0.1896 'Calculated using XDISP in WinGX (Farrugia, 1999)'
Sb Sb -0.4149 1.8109 'Calculated using XDISP in WinGX (Farrugia, 1999)'

loop_
_geom_angle_atom_site_label_1
_geom_angle_atom_site_label_2
_geom_angle_atom_site_label_3
_geom_angle
Cl3 Sb1 Cl2 90.95(17)
Cl3 Sb1 Cl5 90.70(16)
Cl2 Sb1 Cl5 89.43(12)
Cl3 Sb1 Cl7 89.31(15)
Cl2 Sb1 Cl7 90.73(14)
Cl5 Sb1 Cl7 179.85(18)
Cl3 Sb1 Cl4 179.3(2)
Cl2 Sb1 Cl4 89.76(18)
Cl5 Sb1 Cl4 89.51(18)
Cl7 Sb1 Cl4 90.48(16)
Cl3 Sb1 Cl6 90.98(17)
Cl2 Sb1 Cl6 178.1(2)
Cl5 Sb1 Cl6 90.74(16)
Cl7 Sb1 Cl6 89.11(11)
Cl4 Sb1 Cl6 88.31(17)
C2 S2 C3 97.2(5)
C2 S2 S3 102.5(4)
C3 S2 S3 106.5(4)
C6 S3 S2 98.2(5)
C7 C6 S3 111.4(8)
C7 C6 H6A 109.3
S3 C6 H6A 109.3
C7 C6 H6B 109.3
S3 C6 H6B 109.3
H6A C6 H6B 108.0
C1 C2 S2 113.8(8)
C1 C2 H2A 108.8
S2 C2 H2A 108.8
C1 C2 H2B 108.8
S2 C2 H2B 108.8
H2A C2 H2B 107.7
C4 C3 S2 108.7(7)
C4 C3 H3A 109.9
S2 C3 H3A 109.9
C4 C3 H3B 109.9
S2 C3 H3B 109.9
H3A C3 H3B 108.3
C2 C1 Cl1 111.1(11)
C2 C1 H1A 109.4
Cl1 C1 H1A 109.4
C2 C1 H1B 109.4
Cl1 C1 H1B 109.4
H1A C1 H1B 108.0
F6 C8 F4 109.4(15)
F6 C8 F5 104.7(11)
F4 C8 F5 107.1(14)
F6 C8 C7 114.9(12)
F4 C8 C7 113.4(12)
F5 C8 C7 106.6(13)
C3 C4 C5 108.1(11)
C3 C4 H4A 110.1
C5 C4 H4A 110.1
C3 C4 H4B 110.1
C5 C4 H4B 110.1
H4A C4 H4B 108.4
C8 C7 C6 112.2(11)
C8 C7 H7A 109.2
C6 C7 H7A 109.2
C8 C7 H7B 109.2
C6 C7 H7B 109.2
H7A C7 H7B 107.9
F1 C5 F3 105.8(17)
F1 C5 F2 106.8(15)
F3 C5 F2 108.4(16)
F1 C5 C4 115.3(16)
F3 C5 C4 107.4(14)
F2 C5 C4 112.8(15)

loop_
_geom_bond_atom_site_label_1
_geom_bond_atom_site_label_2
_geom_bond_distance
Sb1 Cl3 2.339(4)
Sb1 Cl2 2.353(3)
Sb1 Cl5 2.353(4)
Sb1 Cl7 2.356(3)
Sb1 Cl4 2.359(4)
Sb1 Cl6 2.376(3)
S2 C2 1.811(12)
S2 C3 1.821(9)
S2 S3 2.030(4)
S3 C6 1.827(13)
Cl1 C1 1.771(15)
F6 C8 1.263(18)
F5 C8 1.392(19)
F2 C5 1.32(2)
F1 C5 1.29(2)
F4 C8 1.266(16)
F3 C5 1.317(18)
C6 C7 1.516(17)
C6 H6A 0.9900
C6 H6B 0.9900
C2 C1 1.449(18)
C2 H2A 0.9900
C2 H2B 0.9900
C3 C4 1.485(18)
C3 H3A 0.9900
C3 H3B 0.9900
C1 H1A 0.9900
C1 H1B 0.9900
C8 C7 1.500(18)
C4 C5 1.52(2)
C4 H4A 0.9900
C4 H4B 0.9900
C7 H7A 0.9900
C7 H7B 0.9900

loop_
_geom_torsion_atom_site_label_1
_geom_torsion_atom_site_label_2
_geom_torsion_atom_site_label_3
_geom_torsion_atom_site_label_4
_geom_torsion
S2 S3 C6 C7 81.0(10)
C3 S2 C2 C1 -179.9(10)
S3 S2 C2 C1 71.4(10)
C2 S2 C3 C4 -173.7(10)
S3 S2 C3 C4 -68.3(10)
S2 C2 C1 Cl1 56.7(12)
S2 C3 C4 C5 -176.1(12)
F6 C8 C7 C6 176.7(12)
F4 C8 C7 C6 50(2)
F5 C8 C7 C6 -67.8(15)
S3 C6 C7 C8 171.2(10)
C3 C4 C5 F1 66(2)
C3 C4 C5 F3 -176.5(15)
C3 C4 C5 F2 -57.1(19)
